data_4115897
loop_
_publ_author_name
'Joseph B. Strong'
'Glenn P. A. Yap'
'Robert Ostrander'
'Louise M. Liable-Sands'
'Arnold L. Rheingold'
'Ren\'e Thouvenot'
'Pierre Gouzerh'
'Eric A. Maatta'

_publ_contact_author
;
     Dr. E. A. Maatta
     Department of Chemistry
     Kansas State University
     Manhattan, KS  66506
     USA
;
_publ_contact_author_email eam@ksu.edu
_publ_contact_author_fax '+913 532 6666'
_publ_contact_author_phone '+913 532 6665'
_publ_section_title
;
 A New Class of Functionalized Polyoxometalates: Synthetic, Structural,
 Spectroscopic, and Electrochemical Studies of Organoimido Derivatives of
 [Mo6O19]2-
;
_journal_name_full 'Journal of the American Chemical Society'
_journal_page_first 639
_journal_page_last 649
_journal_paper_doi 10.1021/ja9927974
_journal_volume 122
_journal_year 2000
_chemical_formula_sum 'C36 H81 Mo6 N3 O18'
_chemical_formula_weight 1419.68
_chemical_name_systematic
; 
 ? 
;
_space_group_IT_number 61
_symmetry_cell_setting orthorhombic
_symmetry_space_group_name_Hall '-P 2ac 2ab'
_symmetry_space_group_name_H-M 'P b c a'
_atom_sites_solution_hydrogens geom
_atom_sites_solution_primary direct
_atom_sites_solution_secondary difmap
_audit_creation_method SHELXL
_cell_angle_alpha 90.00
_cell_angle_beta 90.00
_cell_angle_gamma 90.00
_cell_formula_units_Z 8
_cell_length_a 16.873(3)
_cell_length_b 20.048(3)
_cell_length_c 31.706(6)
_cell_measurement_reflns_used 25
_cell_measurement_temperature 293(2)
_cell_measurement_theta_max 12.5
_cell_measurement_theta_min 7.5
_cell_volume 10725(3)
_computing_cell_refinement 'Siemens P4'
_computing_data_collection 'Siemens P4'
_computing_data_reduction XDISK
_computing_molecular_graphics XP
_computing_publication_material XCIF
_computing_structure_refinement 'SHELXL-93 (Sheldrick, 1993)'
_computing_structure_solution 'SHELXS-86 (Sheldrick, 1990)'
_diffrn_ambient_temperature 293(2)
_diffrn_measurement_device 'Siemens P4'
_diffrn_measurement_method wyckoff
_diffrn_radiation_monochromator graphite
_diffrn_radiation_source 'fine-focus sealed tube'
_diffrn_radiation_type MoK\a
_diffrn_radiation_wavelength 0.71073
_diffrn_reflns_av_R_equivalents 0.2194
_diffrn_reflns_av_sigmaI/netI 0.1220
_diffrn_reflns_limit_h_max 1
_diffrn_reflns_limit_h_min -19
_diffrn_reflns_limit_k_max 0
_diffrn_reflns_limit_k_min -22
_diffrn_reflns_limit_l_max 0
_diffrn_reflns_limit_l_min -36
_diffrn_reflns_number 8517
_diffrn_reflns_theta_max 24.00
_diffrn_reflns_theta_min 2.03
_diffrn_standards_decay_% <1.0%
_diffrn_standards_interval_count 197
_diffrn_standards_number 3
_exptl_absorpt_coefficient_mu 1.425
_exptl_absorpt_correction_T_max 0.190
_exptl_absorpt_correction_T_min 0.165
_exptl_absorpt_correction_type semi-empirical
_exptl_crystal_colour amber
_exptl_crystal_density_diffrn 1.758
_exptl_crystal_description block
_exptl_crystal_F_000 5712
_exptl_crystal_size_max 0.45
_exptl_crystal_size_mid 0.36
_exptl_crystal_size_min 0.32
_refine_diff_density_max 0.929
_refine_diff_density_min -0.726
_refine_diff_density_rms 0.138
_refine_ls_extinction_method none
_refine_ls_goodness_of_fit_all 1.193
_refine_ls_goodness_of_fit_obs 1.29
_refine_ls_hydrogen_treatment 'idealized contributions'
_refine_ls_matrix_type full
_refine_ls_number_parameters 408
_refine_ls_number_reflns 8394
_refine_ls_number_restraints 0
_refine_ls_restrained_S_all 1.207
_refine_ls_restrained_S_obs 1.399
_refine_ls_R_factor_all 0.1542
_refine_ls_R_factor_obs 0.0695
_refine_ls_shift/esd_max 0.087
_refine_ls_shift/esd_mean 0.003
_refine_ls_structure_factor_coef Fsqd
_refine_ls_weighting_details w=1/[\s^2^(Fo)+(0.0010F^2^)]
_refine_ls_weighting_scheme calc
_refine_ls_wR_factor_all 0.0950
_refine_ls_wR_factor_obs 0.0746
_reflns_number_observed 3729
_reflns_number_total 8406
_reflns_observed_criterion >2sigma(I)
_cod_data_source_file ja9927974_2.cif
_cod_data_source_block maam
_cod_depositor_comments
;
The following automatic conversions were performed:

'_refine_ls_weighting_scheme' value 'calc
w=1/[\s^2^(Fo)+(0.0010F^2^)]' was changed to 'calc'. New tag
'_refine_ls_weighting_details' was created. The value of the new tag
was set to 'w=1/[\s^2^(Fo)+(0.0010F^2^)]'.

Automatic conversion script
Id: cif_fix_values 3143 2015-03-26 13:38:13Z robertas 
;
_cod_original_cell_volume 10725.2(32)
_cod_database_code 4115897

loop_
_symmetry_equiv_pos_as_xyz
'x, y, z'
'-x+1/2, -y, z+1/2'
'-x, y+1/2, -z+1/2'
'x+1/2, -y+1/2, -z'
'-x, -y, -z'
'x-1/2, y, -z-1/2'
'x, -y-1/2, z-1/2'
'-x-1/2, y-1/2, z'

loop_
_atom_site_aniso_label
_atom_site_aniso_U_11
_atom_site_aniso_U_22
_atom_site_aniso_U_33
_atom_site_aniso_U_23
_atom_site_aniso_U_13
_atom_site_aniso_U_12
Mo1 0.0345(7) 0.0615(8) 0.0928(11) 0.0003(8) 0.0095(7) 0.0035(7)
Mo2 0.0621(9) 0.0495(8) 0.0718(10) -0.0084(7) -0.0184(8) -0.0029(7)
Mo3 0.0670(9) 0.0473(7) 0.0673(10) 0.0108(7) -0.0124(8) 0.0061(7)
Mo4 0.0488(7) 0.0432(7) 0.0630(9) -0.0058(7) -0.0049(7) -0.0005(6)
Mo5 0.0524(8) 0.0435(7) 0.0603(9) 0.0099(7) 0.0009(7) 0.0006(6)
Mo6 0.0432(7) 0.0508(7) 0.0660(9) 0.0056(7) 0.0109(7) 0.0021(6)
N1 0.038(7) 0.090(10) 0.132(12) -0.012(9) 0.022(8) -0.013(7)
N2 0.086(10) 0.104(11) 0.044(8) -0.007(8) 0.020(7) -0.008(8)
N3 0.066(8) 0.049(7) 0.088(10) 0.000(7) -0.018(7) 0.009(6)
O1 0.025(4) 0.046(5) 0.047(5) 0.000(5) -0.001(4) 0.005(4)
O2 0.115(9) 0.059(6) 0.086(8) -0.005(6) -0.039(7) -0.009(7)
O3 0.109(9) 0.066(7) 0.100(9) 0.028(7) -0.017(7) 0.015(7)
O4 0.082(7) 0.062(6) 0.072(7) -0.011(6) -0.014(6) -0.006(6)
O5 0.100(8) 0.052(6) 0.075(7) 0.019(6) -0.004(6) 0.010(6)
O6 0.058(6) 0.073(7) 0.090(8) 0.007(6) 0.022(6) 0.004(5)
O7 0.074(7) 0.066(6) 0.066(7) -0.005(6) -0.030(5) -0.004(6)
O8 0.049(6) 0.035(5) 0.079(7) 0.005(5) -0.008(5) -0.001(4)
O9 0.058(6) 0.048(5) 0.060(6) 0.006(5) -0.004(5) 0.002(5)
O10 0.050(5) 0.031(5) 0.078(7) 0.005(5) 0.000(5) 0.004(4)
O11 0.034(5) 0.067(6) 0.105(9) -0.004(6) -0.006(5) -0.002(5)
O12 0.039(5) 0.078(7) 0.084(8) -0.010(6) -0.013(5) 0.009(5)
O13 0.062(6) 0.058(6) 0.065(7) -0.006(5) 0.011(5) -0.001(5)
O14 0.063(6) 0.057(6) 0.063(7) 0.015(5) 0.012(5) -0.005(5)
O15 0.080(7) 0.050(6) 0.051(6) -0.010(5) 0.010(5) 0.003(5)
O16 0.068(6) 0.058(6) 0.064(7) 0.012(5) 0.013(5) -0.014(5)
O17 0.041(5) 0.050(5) 0.076(7) 0.003(5) -0.012(5) -0.009(5)
O18 0.042(5) 0.039(5) 0.079(7) 0.002(5) -0.007(5) 0.017(4)
C1 0.043(11) 0.120(17) 0.243(28) -0.022(17) 0.048(15) -0.008(11)
C2 0.066(15) 1.422(164) 0.070(16) -0.165(46) 0.035(15) -0.095(44)
C3 0.303(54) 0.570(72) 0.232(52) -0.172(53) -0.176(42) 0.030(50)
C4 0.337(62) 1.165(174) 0.077(22) 0.142(56) 0.036(32) 0.430(86)

loop_
_atom_site_label
_atom_site_type_symbol
_atom_site_fract_x
_atom_site_fract_y
_atom_site_fract_z
_atom_site_U_iso_or_equiv
_atom_site_thermal_displace_type
_atom_site_occupancy
_atom_site_calc_flag
_atom_site_refinement_flags
Mo1 Mo 0.48415(7) 0.18959(6) 0.67072(5) 0.0629(4) Uani 1 d .
Mo2 Mo 0.56046(8) 0.09874(6) 0.59657(4) 0.0612(4) Uani 1 d .
Mo3 Mo 0.57971(7) 0.26302(6) 0.59501(4) 0.0606(4) Uani 1 d .
Mo4 Mo 0.65380(7) 0.25859(6) 0.69098(4) 0.0517(4) Uani 1 d .
Mo5 Mo 0.63515(7) 0.09516(6) 0.69237(4) 0.0521(4) Uani 1 d .
Mo6 Mo 0.73379(7) 0.16780(6) 0.61539(4) 0.0533(4) Uani 1 d .
N1 N 0.3906(6) 0.1969(6) 0.6919(4) 0.087(4) Uani 1 d .
N2 N 0.8864(7) 0.3355(7) 0.5297(3) 0.078(4) Uani 1 d .
N3 N 0.9279(7) 0.0113(5) 0.6996(4) 0.067(4) Uani 1 d .
O1 O 0.6055(4) 0.1787(4) 0.6436(2) 0.039(2) Uani 1 d .
O2 O 0.5277(6) 0.0401(4) 0.5617(3) 0.087(3) Uani 1 d .
O3 O 0.5630(6) 0.3207(5) 0.5583(3) 0.092(3) Uani 1 d .
O4 O 0.6875(5) 0.3165(4) 0.7246(3) 0.072(3) Uani 1 d .
O5 O 0.6559(6) 0.0361(4) 0.7280(3) 0.076(3) Uani 1 d .
O6 O 0.8261(5) 0.1603(4) 0.5963(3) 0.074(3) Uani 1 d .
O7 O 0.5495(5) 0.1811(4) 0.5657(3) 0.069(3) Uani 1 d .
O8 O 0.6240(5) 0.3109(4) 0.6419(3) 0.054(2) Uani 1 d .
O9 O 0.6651(5) 0.1771(4) 0.7209(3) 0.056(2) Uani 1 d .
O10 O 0.5920(5) 0.0476(4) 0.6446(3) 0.053(2) Uani 1 d .
O11 O 0.4678(5) 0.1218(4) 0.6271(3) 0.069(3) Uani 1 d .
O12 O 0.4840(4) 0.2555(4) 0.6255(3) 0.067(3) Uani 1 d .
O13 O 0.5442(5) 0.2536(4) 0.7035(3) 0.061(3) Uani 1 d .
O14 O 0.5283(5) 0.1194(4) 0.7058(3) 0.061(3) Uani 1 d .
O15 O 0.6726(5) 0.1051(4) 0.5837(3) 0.060(3) Uani 1 d .
O16 O 0.6875(5) 0.2366(4) 0.5811(3) 0.063(3) Uani 1 d .
O17 O 0.7458(4) 0.2334(4) 0.6596(3) 0.056(2) Uani 1 d .
O18 O 0.7315(4) 0.1029(4) 0.6607(3) 0.053(2) Uani 1 d .
C1 C 0.3105(9) 0.2049(9) 0.7064(7) 0.135(9) Uani 1 d .
H1A H 0.3044(9) 0.2502(9) 0.7157(7) 0.080 Uiso 1 d R
H1B H 0.3039(9) 0.1761(9) 0.7303(7) 0.080 Uiso 1 d R
C2 C 0.2548(14) 0.1643(23) 0.6870(7) 0.519(54) Uani 1 d .
H2A H 0.2576(14) 0.2002(23) 0.6670(7) 0.080 Uiso 1 d R
H2B H 0.2045(14) 0.1688(23) 0.7009(7) 0.080 Uiso 1 d R
C3 C 0.2408(24) 0.1300(22) 0.6560(11) 0.368(35) Uani 1 d .
H3B H 0.2878(24) 0.1067(22) 0.6645(11) 0.080 Uiso 1 d R
H3C H 0.2531(24) 0.1468(22) 0.6284(11) 0.080 Uiso 1 d R
C4 C 0.2090(20) 0.0859(19) 0.6379(9) 0.526(62) Uani 1 d .
H4A H 0.2350(20) 0.0571(19) 0.6181(9) 0.080 Uiso 1 d R
H4B H 0.1968(20) 0.0613(19) 0.6631(9) 0.080 Uiso 1 d R
H4C H 0.1609(20) 0.1027(19) 0.6257(9) 0.080 Uiso 1 d R
C5 C 0.8817(10) 0.4001(8) 0.5079(6) 0.106(6) Uiso 1 d .
H5A H 0.9030(10) 0.3949(8) 0.4800(6) 0.080 Uiso 1 d R
H5B H 0.9152(10) 0.4311(8) 0.5225(6) 0.080 Uiso 1 d R
C6 C 0.8045(12) 0.4346(10) 0.5039(6) 0.149(9) Uiso 1 d .
H6A H 0.7893(12) 0.4538(10) 0.5304(6) 0.080 Uiso 1 d R
H6B H 0.7665(12) 0.4008(10) 0.4968(6) 0.080 Uiso 1 d R
C7 C 0.7957(15) 0.4905(12) 0.4688(8) 0.196(12) Uiso 1 d .
H7A H 0.7419(15) 0.5039(12) 0.4638(8) 0.080 Uiso 1 d R
H7B H 0.8156(15) 0.4716(12) 0.4431(8) 0.080 Uiso 1 d R
C8 C 0.8402(14) 0.5390(12) 0.4758(8) 0.245(15) Uiso 1 d .
H8A H 0.8369(14) 0.5702(12) 0.4529(8) 0.080 Uiso 1 d R
H8B H 0.8199(14) 0.5593(12) 0.5010(8) 0.080 Uiso 1 d R
H8C H 0.8946(14) 0.5265(12) 0.4801(8) 0.080 Uiso 1 d R
C9 C 0.8346(9) 0.2812(7) 0.5090(5) 0.080(5) Uiso 1 d .
H9A H 0.7798(9) 0.2938(7) 0.5110(5) 0.080 Uiso 1 d R
H9B H 0.8415(9) 0.2392(7) 0.5231(5) 0.080 Uiso 1 d R
C10 C 0.8537(10) 0.2716(8) 0.4630(5) 0.104(6) Uiso 1 d .
H10A H 0.9102(10) 0.2667(8) 0.4609(5) 0.080 Uiso 1 d R
H10B H 0.8387(10) 0.3112(8) 0.4480(5) 0.080 Uiso 1 d R
C11 C 0.8075(16) 0.2104(12) 0.4432(8) 0.207(13) Uiso 1 d .
H11A H 0.8207(16) 0.2070(12) 0.4139(8) 0.080 Uiso 1 d R
H11B H 0.7510(16) 0.2144(12) 0.4458(8) 0.080 Uiso 1 d R
C12 C 0.8381(16) 0.1571(12) 0.4518(9) 0.276(18) Uiso 1 d .
H12A H 0.8137(16) 0.1179(12) 0.4403(9) 0.080 Uiso 1 d R
H12B H 0.8946(16) 0.1537(12) 0.4489(9) 0.080 Uiso 1 d R
H12C H 0.8246(16) 0.1612(12) 0.4811(9) 0.080 Uiso 1 d R
C13 C 0.9719(9) 0.3140(7) 0.5306(5) 0.087(5) Uiso 1 d .
H13A H 1.0004(9) 0.3436(7) 0.5489(5) 0.080 Uiso 1 d R
H13B H 0.9942(9) 0.3183(7) 0.5029(5) 0.080 Uiso 1 d R
C14 C 0.9892(9) 0.2461(8) 0.5462(5) 0.104(6) Uiso 1 d .
H14A H 0.9629(9) 0.2154(8) 0.5276(5) 0.080 Uiso 1 d R
H14B H 0.9676(9) 0.2407(8) 0.5740(5) 0.080 Uiso 1 d R
C15 C 1.0799(11) 0.2346(10) 0.5476(7) 0.134(8) Uiso 1 d .
H15A H 1.1041(11) 0.2617(10) 0.5691(7) 0.080 Uiso 1 d R
H15B H 1.1019(11) 0.2478(10) 0.5210(7) 0.080 Uiso 1 d R
C16 C 1.0998(12) 0.1647(9) 0.5543(6) 0.157(9) Uiso 1 d .
H16A H 1.1564(12) 0.1596(9) 0.5542(6) 0.080 Uiso 1 d R
H16B H 1.0793(12) 0.1514(9) 0.5812(6) 0.080 Uiso 1 d R
H16C H 1.0770(12) 0.1374(9) 0.5326(6) 0.080 Uiso 1 d R
C17 C 0.8552(9) 0.3406(7) 0.5745(5) 0.079(5) Uiso 1 d .
H17A H 0.8523(9) 0.2963(7) 0.5859(5) 0.080 Uiso 1 d R
H17B H 0.8025(9) 0.3587(7) 0.5738(5) 0.080 Uiso 1 d R
C18 C 0.8997(10) 0.3834(9) 0.6045(6) 0.120(7) Uiso 1 d .
H18A H 0.8998(10) 0.4283(9) 0.5941(6) 0.080 Uiso 1 d R
H18B H 0.9532(10) 0.3670(9) 0.6038(6) 0.080 Uiso 1 d R
C19 C 0.8703(9) 0.3803(9) 0.6529(5) 0.100(6) Uiso 1 d .
H19A H 0.9040(9) 0.4054(9) 0.6714(5) 0.080 Uiso 1 d R
H19B H 0.8656(9) 0.3355(9) 0.6632(5) 0.080 Uiso 1 d R
C20 C 0.7970(9) 0.4104(8) 0.6487(5) 0.108(6) Uiso 1 d .
H20A H 0.7714(9) 0.4124(8) 0.6757(5) 0.080 Uiso 1 d R
H20B H 0.8035(9) 0.4547(8) 0.6378(5) 0.080 Uiso 1 d R
H20C H 0.7650(9) 0.3847(8) 0.6296(5) 0.080 Uiso 1 d R
C22 C 0.9311(9) 0.0128(8) 0.6188(5) 0.099(6) Uiso 1 d .
H22A H 0.9373(9) 0.0604(8) 0.6183(5) 0.080 Uiso 1 d R
H22B H 0.9827(9) -0.0073(8) 0.6196(5) 0.080 Uiso 1 d R
C23 C 0.8832(11) -0.0107(9) 0.5784(6) 0.120(7) Uiso 1 d .
H23A H 0.8311(11) 0.0086(9) 0.5787(6) 0.080 Uiso 1 d R
H23B H 0.8775(11) -0.0583(9) 0.5794(6) 0.080 Uiso 1 d R
C24 C 0.9190(12) 0.0090(10) 0.5408(6) 0.172(10) Uiso 1 d .
H24A H 0.8887(12) -0.0066(10) 0.5171(6) 0.080 Uiso 1 d R
H24B H 0.9240(12) 0.0567(10) 0.5394(6) 0.080 Uiso 1 d R
H24C H 0.9708(12) -0.0109(10) 0.5401(6) 0.080 Uiso 1 d R
C25 C 0.9234(8) 0.0892(7) 0.7066(5) 0.072(5) Uiso 1 d .
H25A H 0.9248(8) 0.0980(7) 0.7364(5) 0.080 Uiso 1 d R
H25B H 0.8742(8) 0.1059(7) 0.6957(5) 0.080 Uiso 1 d R
C26 C 0.9849(9) 0.1283(7) 0.6869(5) 0.092(5) Uiso 1 d .
H26A H 0.9875(9) 0.1181(7) 0.6573(5) 0.080 Uiso 1 d R
H26B H 1.0347(9) 0.1180(7) 0.7000(5) 0.080 Uiso 1 d R
C27 C 0.9634(9) 0.2052(7) 0.6948(5) 0.084(5) Uiso 1 d .
H27A H 0.9540(9) 0.2132(7) 0.7243(5) 0.080 Uiso 1 d R
H27B H 0.9164(9) 0.2162(7) 0.6792(5) 0.080 Uiso 1 d R
C28 C 1.0295(10) 0.2474(9) 0.6799(6) 0.131(7) Uiso 1 d .
H28A H 1.0197(10) 0.2942(9) 0.6835(6) 0.080 Uiso 1 d R
H28B H 1.0757(10) 0.2349(9) 0.6957(6) 0.080 Uiso 1 d R
H28C H 1.0381(10) 0.2380(9) 0.6505(6) 0.080 Uiso 1 d R
C29 C 0.8773(9) -0.0202(8) 0.7340(5) 0.081(5) Uiso 1 d .
H29A H 0.8721(9) -0.0669(8) 0.7280(5) 0.080 Uiso 1 d R
H29B H 0.8252(9) -0.0011(8) 0.7329(5) 0.080 Uiso 1 d R
C30 C 0.9080(9) -0.0171(8) 0.7778(5) 0.089(5) Uiso 1 d .
H30A H 0.9035(9) 0.0283(8) 0.7870(5) 0.080 Uiso 1 d R
H30B H 0.9627(9) -0.0302(8) 0.7792(5) 0.080 Uiso 1 d R
C31 C 0.8575(11) -0.0572(9) 0.8063(6) 0.118(7) Uiso 1 d .
H31A H 0.8589(11) -0.1016(9) 0.7949(6) 0.080 Uiso 1 d R
H31B H 0.8035(11) -0.0421(9) 0.8054(6) 0.080 Uiso 1 d R
C21 C 0.8885(8) -0.0053(7) 0.6575(4) 0.073(5) Uiso 1 d .
H21A H 0.8381(8) 0.0168(7) 0.6567(4) 0.080 Uiso 1 d R
H21B H 0.8790(8) -0.0525(7) 0.6560(4) 0.080 Uiso 1 d R
C32 C 0.8821(11) -0.0608(9) 0.8512(6) 0.142(8) Uiso 1 d .
H32A H 0.8482(11) -0.0901(9) 0.8670(6) 0.080 Uiso 1 d R
H32B H 0.9356(11) -0.0769(9) 0.8524(6) 0.080 Uiso 1 d R
H32C H 0.8796(11) -0.0168(9) 0.8630(6) 0.080 Uiso 1 d R
C33 C 1.0106(8) -0.0133(7) 0.7017(5) 0.075(5) Uiso 1 d .
H33A H 1.0337(8) 0.0002(7) 0.7280(5) 0.080 Uiso 1 d R
H33B H 1.0402(8) 0.0069(7) 0.6793(5) 0.080 Uiso 1 d R
C34 C 1.0192(10) -0.0897(8) 0.6972(6) 0.106(6) Uiso 1 d .
H34A H 0.9924(10) -0.1042(8) 0.6721(6) 0.080 Uiso 1 d R
H34B H 0.9948(10) -0.1106(8) 0.7212(6) 0.080 Uiso 1 d R
C35 C 1.1140(15) -0.1223(14) 0.7240(9) 0.253(16) Uiso 1 d .
H35A H 1.1213(15) -0.1660(14) 0.7359(9) 0.080 Uiso 1 d R
H35B H 1.1427(15) -0.0914(14) 0.7413(9) 0.080 Uiso 1 d R
C36 C 1.1219(13) -0.1093(11) 0.6833(7) 0.184(11) Uiso 1 d .
H36A H 1.1771(13) -0.1208(11) 0.6850(7) 0.080 Uiso 1 d R
H36B H 1.0949(13) -0.1410(11) 0.6658(7) 0.080 Uiso 1 d R
H36C H 1.1166(13) -0.0655(11) 0.6714(7) 0.080 Uiso 1 d R

loop_
_atom_type_symbol
_atom_type_description
_atom_type_scat_dispersion_real
_atom_type_scat_dispersion_imag
_atom_type_scat_source
C C 0.0033 0.0016 'International Tables Vol C Tables 4.2.6.8 and 6.1.1.4'
H H 0.0000 0.0000 'International Tables Vol C Tables 4.2.6.8 and 6.1.1.4'
N N 0.0061 0.0033 'International Tables Vol C Tables 4.2.6.8 and 6.1.1.4'
O O 0.0106 0.0060 'International Tables Vol C Tables 4.2.6.8 and 6.1.1.4'
Mo Mo -1.6832 0.6857 'International Tables Vol C Tables 4.2.6.8 and 6.1.1.4'

loop_
_geom_angle_atom_site_label_1
_geom_angle_atom_site_label_2
_geom_angle_atom_site_label_3
_geom_angle
N1 Mo1 O13 102.3(5)
N1 Mo1 O14 101.0(5)
O13 Mo1 O14 88.3(4)
N1 Mo1 O12 103.2(5)
O13 Mo1 O12 86.9(4)
O14 Mo1 O12 155.9(3)
N1 Mo1 O11 101.8(5)
O13 Mo1 O11 155.8(3)
O14 Mo1 O11 87.5(4)
O12 Mo1 O11 87.2(4)
N1 Mo1 O1 179.2(5)
O13 Mo1 O1 78.0(3)
O14 Mo1 O1 78.3(3)
O12 Mo1 O1 77.5(3)
O11 Mo1 O1 77.9(3)
O2 Mo2 O11 103.4(4)
O2 Mo2 O10 103.7(4)
O11 Mo2 O10 87.3(4)
O2 Mo2 O7 103.3(4)
O11 Mo2 O7 88.3(4)
O10 Mo2 O7 152.9(3)
O2 Mo2 O15 103.0(4)
O11 Mo2 O15 153.6(4)
O10 Mo2 O15 86.1(3)
O7 Mo2 O15 86.0(4)
O2 Mo2 O1 179.6(4)
O11 Mo2 O1 76.9(3)
O10 Mo2 O1 76.5(3)
O7 Mo2 O1 76.4(3)
O15 Mo2 O1 76.7(3)
O3 Mo3 O12 105.6(5)
O3 Mo3 O8 105.0(4)
O12 Mo3 O8 88.7(4)
O3 Mo3 O16 100.9(4)
O12 Mo3 O16 153.4(4)
O8 Mo3 O16 87.0(4)
O3 Mo3 O7 102.0(4)
O12 Mo3 O7 87.3(4)
O8 Mo3 O7 152.8(3)
O16 Mo3 O7 84.7(4)
O3 Mo3 O1 177.1(4)
O12 Mo3 O1 76.3(3)
O8 Mo3 O1 77.2(3)
O16 Mo3 O1 77.2(3)
O7 Mo3 O1 75.8(3)
O4 Mo4 O13 103.5(4)
O4 Mo4 O9 104.1(4)
O13 Mo4 O9 87.0(4)
O4 Mo4 O17 103.8(4)
O13 Mo4 O17 152.7(4)
O9 Mo4 O17 87.2(3)
O4 Mo4 O8 102.9(4)
O13 Mo4 O8 86.8(4)
O9 Mo4 O8 153.0(3)
O17 Mo4 O8 86.4(3)
O4 Mo4 O1 179.2(3)
O13 Mo4 O1 76.1(3)
O9 Mo4 O1 76.5(3)
O17 Mo4 O1 76.6(3)
O8 Mo4 O1 76.4(3)
O5 Mo5 O14 103.1(4)
O5 Mo5 O18 103.5(4)
O14 Mo5 O18 153.4(3)
O5 Mo5 O10 105.0(4)
O14 Mo5 O10 86.9(3)
O18 Mo5 O10 87.0(3)
O5 Mo5 O9 103.3(4)
O14 Mo5 O9 85.8(3)
O18 Mo5 O9 87.4(3)
O10 Mo5 O9 151.7(3)
O5 Mo5 O1 179.0(4)
O14 Mo5 O1 76.3(3)
O18 Mo5 O1 77.1(3)
O10 Mo5 O1 75.8(3)
O9 Mo5 O1 75.9(3)
O6 Mo6 O15 104.7(4)
O6 Mo6 O16 103.8(4)
O15 Mo6 O16 87.4(4)
O6 Mo6 O17 103.0(4)
O15 Mo6 O17 152.2(3)
O16 Mo6 O17 88.0(4)
O6 Mo6 O18 103.0(4)
O15 Mo6 O18 86.4(3)
O16 Mo6 O18 153.2(3)
O17 Mo6 O18 85.4(3)
O6 Mo6 O1 178.7(4)
O15 Mo6 O1 76.4(3)
O16 Mo6 O1 77.0(3)
O17 Mo6 O1 75.9(3)
O18 Mo6 O1 76.2(3)
C1 N1 Mo1 175.6(14)
C5 N2 C13 108.2(12)
C5 N2 C17 111.2(13)
C13 N2 C17 109.5(12)
C5 N2 C9 113.0(12)
C13 N2 C9 110.4(12)
C17 N2 C9 104.4(11)
C33 N3 C29 110.9(11)
C33 N3 C21 112.2(11)
C29 N3 C21 107.0(10)
C33 N3 C25 111.6(11)
C29 N3 C25 106.3(11)
C21 N3 C25 108.6(10)
Mo1 O1 Mo2 90.8(3)
Mo1 O1 Mo3 90.7(3)
Mo2 O1 Mo3 90.8(3)
Mo1 O1 Mo5 90.7(3)
Mo2 O1 Mo5 90.0(3)
Mo3 O1 Mo5 178.4(3)
Mo1 O1 Mo4 90.3(3)
Mo2 O1 Mo4 178.8(4)
Mo3 O1 Mo4 89.6(3)
Mo5 O1 Mo4 89.5(3)
Mo1 O1 Mo6 179.6(2)
Mo2 O1 Mo6 89.5(3)
Mo3 O1 Mo6 89.3(3)
Mo5 O1 Mo6 89.3(2)
Mo4 O1 Mo6 89.3(2)
Mo2 O7 Mo3 117.0(4)
Mo3 O8 Mo4 116.7(4)
Mo4 O9 Mo5 118.0(4)
Mo2 O10 Mo5 117.7(4)
Mo2 O11 Mo1 114.4(4)
Mo3 O12 Mo1 115.5(4)
Mo4 O13 Mo1 115.6(4)
Mo5 O14 Mo1 114.7(4)
Mo6 O15 Mo2 117.3(4)
Mo6 O16 Mo3 116.6(4)
Mo4 O17 Mo6 118.2(4)
Mo5 O18 Mo6 117.4(4)
C2 C1 N1 115.5(19)
C3 C2 C1 144.8(31)
C4 C3 C2 153.8(53)
N2 C5 C6 120.0(15)
C5 C6 C7 118.2(18)
C8 C7 C6 111.8(23)
C10 C9 N2 112.4(12)
C9 C10 C11 112.2(16)
C12 C11 C10 112.5(25)
C14 C13 N2 117.3(13)
C13 C14 C15 110.0(15)
C16 C15 C14 112.0(17)
C18 C17 N2 117.6(13)
C17 C18 C19 115.6(15)
C20 C19 C18 99.7(14)
C21 C22 C23 110.7(14)
C24 C23 C22 112.7(16)
C26 C25 N3 116.1(12)
C25 C26 C27 106.9(12)
C28 C27 C26 109.2(13)
C30 C29 N3 117.3(13)
C31 C30 C29 110.4(14)
C30 C31 C32 116.8(16)
C22 C21 N3 117.7(13)
N3 C33 C34 114.5(12)
C33 C34 C36 108.9(13)
C33 C34 C35 112.0(14)
C36 C34 C35 41.1(9)
C36 C35 C34 65.6(16)
C35 C36 C34 73.2(16)

loop_
_geom_bond_atom_site_label_1
_geom_bond_atom_site_label_2
_geom_bond_distance
Mo1 N1 1.722(11)
Mo1 O13 1.939(9)
Mo1 O14 1.942(8)
Mo1 O12 1.950(9)
Mo1 O11 1.958(9)
Mo1 O1 2.231(7)
Mo2 O2 1.707(9)
Mo2 O11 1.896(9)
Mo2 O10 1.912(8)
Mo2 O7 1.929(9)
Mo2 O15 1.939(9)
Mo2 O1 2.319(8)
Mo3 O3 1.664(9)
Mo3 O12 1.888(8)
Mo3 O8 1.920(8)
Mo3 O16 1.945(8)
Mo3 O7 1.954(8)
Mo3 O1 2.328(8)
Mo4 O4 1.676(9)
Mo4 O13 1.895(8)
Mo4 O9 1.898(8)
Mo4 O17 1.911(8)
Mo4 O8 1.944(8)
Mo4 O1 2.341(8)
Mo5 O5 1.674(8)
Mo5 O14 1.915(8)
Mo5 O18 1.917(8)
Mo5 O10 1.932(8)
Mo5 O9 1.943(8)
Mo5 O1 2.334(7)
Mo6 O6 1.677(8)
Mo6 O15 1.912(8)
Mo6 O16 1.922(9)
Mo6 O17 1.933(8)
Mo6 O18 1.937(8)
Mo6 O1 2.353(7)
N1 C1 1.44(2)
N2 C5 1.47(2)
N2 C13 1.51(2)
N2 C17 1.52(2)
N2 C9 1.54(2)
N3 C33 1.48(2)
N3 C29 1.52(2)
N3 C21 1.53(2)
N3 C25 1.58(2)
C1 C2 1.39(3)
C2 C3 1.22(4)
C3 C4 1.18(5)
C5 C6 1.48(2)
C6 C7 1.58(2)
C7 C8 1.25(3)
C9 C10 1.50(2)
C10 C11 1.58(2)
C11 C12 1.22(3)
C13 C14 1.48(2)
C14 C15 1.55(2)
C15 C16 1.46(2)
C17 C18 1.48(2)
C18 C19 1.61(2)
C19 C20 1.38(2)
C22 C21 1.47(2)
C22 C23 1.58(2)
C23 C24 1.39(2)
C25 C26 1.44(2)
C26 C27 1.60(2)
C27 C28 1.48(2)
C29 C30 1.49(2)
C30 C31 1.48(2)
C31 C32 1.48(2)
C33 C34 1.54(2)
C34 C36 1.83(2)
C34 C35 1.93(3)
C35 C36 1.32(3)
